data_1520611
loop_
_publ_author_name
'Tsou, Nancy'
'Shultz, C. Scott'
'Andreani, Teresa'
'Ball, Richard G.'
'Brunskill, Andrew'
'Balsells, Jaume'
'Cohen, Ryan D.'
'DaSilva, Jimmy'
'Li, Jing'
'Reamer, Robert A.'
'de Lera Ruiz, Manuel'
'Variankaval, Narayan'
'Varsolona, Richard J.'
'Yasuda, Nobuyoshi'
'York, Gregory'

_publ_section_title
;
 Careful Navigation of the Crystallographic Landscape of MK-8970:
 A&#x00A0;Racemic Acetal Carbonate Prodrug of Raltegravir
;
_journal_issue 12
_journal_name_full 'Organic Process Research &amp; Development'
_journal_page_first 1882
_journal_paper_doi 10.1021/acs.oprd.5b00129
_journal_volume 19
_journal_year 2015
_chemical_formula_moiety 'C22 H23 F N6 O5'
_chemical_formula_sum 'C22 H23 F N6 O5'
_chemical_formula_weight 470.46
_chemical_name_systematic
; 
(Z)-N-(2-(4-((4-fluorobenzyl)imino)-2,7-dimethyl-8-oxo-7,8-dihydro-4H-[1,3
dioxino[5,4-d]pyrimidin-6-yl)propan-2-yl)-5-methyl-1,3,4-oxadiazole-2-carboxamide 
;
_space_group_crystal_system monoclinic
_space_group_IT_number 14
_space_group_name_Hall '-P 2ybc'
_space_group_name_H-M_alt 'P 1 21/c 1'
_symmetry_space_group_name_Hall '-P 2ybc'
_symmetry_space_group_name_H-M 'P 1 21/c 1'
_atom_sites_solution_hydrogens geom
_audit_creation_method SHELXL-2014
_cell_angle_alpha 90
_cell_angle_beta 114.4961(11)
_cell_angle_gamma 90
_cell_formula_units_Z 4
_cell_length_a 13.8135(4)
_cell_length_b 13.3386(4)
_cell_length_c 14.0876(4)
_cell_measurement_reflns_used 9970
_cell_measurement_temperature 100(2)
_cell_measurement_theta_max 66.73
_cell_measurement_theta_min 3.52
_cell_volume 2362.04(12)
_computing_cell_refinement 'SAINT V8.34A'
_computing_data_collection 'SAINT V8.34A'
_computing_data_reduction 'SAINT V8.34A'
_computing_molecular_graphics 'Mercury 3.5.1'
_computing_publication_material 'SHELXL-2014 (Sheldrick, 2014)'
_computing_structure_refinement 'SHELXL-2014 (Sheldrick, 2014)'
_computing_structure_solution 'SHELXL-2014 (Sheldrick, 2014)'
_diffrn_ambient_temperature 100(2)
_diffrn_measured_fraction_theta_full 1.000
_diffrn_measured_fraction_theta_max 1.000
_diffrn_measurement_device_type 'Bruker APEX-II CCD'
_diffrn_measurement_method '\f and \w scans'
_diffrn_radiation_type CuK\a
_diffrn_radiation_wavelength 1.54178
_diffrn_reflns_av_R_equivalents 0.0392
_diffrn_reflns_av_unetI/netI 0.0307
_diffrn_reflns_laue_measured_fraction_full 1.000
_diffrn_reflns_laue_measured_fraction_max 1.000
_diffrn_reflns_limit_h_max 15
_diffrn_reflns_limit_h_min -16
_diffrn_reflns_limit_k_max 15
_diffrn_reflns_limit_k_min -15
_diffrn_reflns_limit_l_max 16
_diffrn_reflns_limit_l_min -14
_diffrn_reflns_number 20507
_diffrn_reflns_point_group_measured_fraction_full 1.000
_diffrn_reflns_point_group_measured_fraction_max 1.000
_diffrn_reflns_theta_full 66.500
_diffrn_reflns_theta_max 66.496
_diffrn_reflns_theta_min 3.516
_diffrn_source 'sealed-tube X-ray generator'
_exptl_absorpt_coefficient_mu 0.855
_exptl_absorpt_correction_T_max 0.918
_exptl_absorpt_correction_T_min 0.835
_exptl_absorpt_correction_type multi-scan
_exptl_absorpt_process_details
;
(SADABS; Sheldrick, 2003)
;
_exptl_crystal_colour colourless
_exptl_crystal_density_diffrn 1.323
_exptl_crystal_description 'square plate'
_exptl_crystal_F_000 984
_exptl_crystal_size_max 0.100
_exptl_crystal_size_mid 0.100
_exptl_crystal_size_min 0.020
_refine_diff_density_max 0.361
_refine_diff_density_min -0.237
_refine_diff_density_rms 0.044
_refine_ls_extinction_method none
_refine_ls_goodness_of_fit_ref 1.060
_refine_ls_hydrogen_treatment constr
_refine_ls_matrix_type full
_refine_ls_number_parameters 312
_refine_ls_number_reflns 4149
_refine_ls_number_restraints 0
_refine_ls_restrained_S_all 1.060
_refine_ls_R_factor_all 0.0498
_refine_ls_R_factor_gt 0.0420
_refine_ls_shift/su_max 0.000
_refine_ls_shift/su_mean 0.000
_refine_ls_structure_factor_coef Fsqd
_refine_ls_weighting_details 'w=1/[\s^2^(Fo^2^)+(0.0509P)^2^+1.1675P] where P=(Fo^2^+2Fc^2^)/3'
_refine_ls_weighting_scheme calc
_refine_ls_wR_factor_gt 0.1049
_refine_ls_wR_factor_ref 0.1090
_reflns_Friedel_coverage 0.000
_reflns_number_gt 3496
_reflns_number_total 4149
_reflns_threshold_expression 'I > 2\s(I)'
_cod_data_source_file op5b00129_si_003.cif
_cod_data_source_block mdj070_abs
_cod_depositor_comments 'Adding full bibliography for 1520611--1520613.cif.'
_cod_database_code 1520611
_shelx_space_group_comment
; 
The symmetry employed for this shelxl refinement is uniquely defined 
by the following loop, which should always be used as a source of 
symmetry information in preference to the above space-group names. 
They are only intended as comments. 
;
_shelx_estimated_absorpt_t_min 0.919
_shelx_estimated_absorpt_t_max 0.983
_shelxl_version_number 2014-3

loop_
_space_group_symop_operation_xyz
'x, y, z'
'-x, y+1/2, -z+1/2'
'-x, -y, -z'
'x, -y-1/2, z-1/2'

loop_
_atom_site_label
_atom_site_type_symbol
_atom_site_fract_x
_atom_site_fract_y
_atom_site_fract_z
_atom_site_U_iso_or_equiv
_atom_site_adp_type
_atom_site_occupancy
_atom_site_site_symmetry_order
_atom_site_calc_flag
_atom_site_refinement_flags_posn
_atom_site_refinement_flags_adp
O29 O 0.16104(9) 0.34086(10) 0.22285(9) 0.0264(3) Uani 1 1 d . .
O10 O -0.13151(9) 0.44102(10) -0.41938(9) 0.0241(3) Uani 1 1 d . .
O30 O -0.00960(9) 0.34621(9) 0.27627(9) 0.0211(3) Uani 1 1 d . .
O8 O -0.28186(9) 0.43531(10) -0.38148(9) 0.0239(3) Uani 1 1 d . .
N1 N 0.10401(11) 0.38473(11) -0.18436(11) 0.0199(3) Uani 1 1 d . .
F1 F -0.56239(9) 0.17731(10) -0.02606(9) 0.0422(3) Uani 1 1 d . .
O21 O 0.08392(10) 0.40962(11) -0.35308(10) 0.0299(3) Uani 1 1 d . .
N12 N -0.26998(11) 0.37559(11) -0.22313(11) 0.0209(3) Uani 1 1 d . .
N24 N 0.04751(11) 0.35351(11) 0.04916(10) 0.0191(3) Uani 1 1 d . .
H24A H -0.0204 0.3563 0.0066 0.023 Uiso 1 1 calc R U
N33 N -0.12222(12) 0.35075(13) 0.11084(11) 0.0265(3) Uani 1 1 d . .
N3 N -0.04444(11) 0.38522(11) -0.14342(10) 0.0193(3) Uani 1 1 d . .
N32 N -0.18060(12) 0.35227(13) 0.17278(12) 0.0304(4) Uani 1 1 d . .
C5 C -0.06920(14) 0.41745(13) -0.31834(13) 0.0210(4) Uani 1 1 d . .
C4 C -0.10891(13) 0.40437(12) -0.24621(13) 0.0188(3) Uani 1 1 d . .
C28 C -0.02428(13) 0.34746(12) 0.17468(12) 0.0188(3) Uani 1 1 d . .
C6 C 0.04280(14) 0.40439(13) -0.29167(13) 0.0220(4) Uani 1 1 d . .
C2 C 0.05745(13) 0.37686(12) -0.11487(13) 0.0187(3) Uani 1 1 d . .
C23 C 0.12505(13) 0.35636(13) 0.00225(13) 0.0198(4) Uani 1 1 d . .
C7 C -0.22534(13) 0.40594(13) -0.27981(12) 0.0194(3) Uani 1 1 d . .
C22 C 0.21850(14) 0.37451(16) -0.15902(15) 0.0284(4) Uani 1 1 d . .
H22A H 0.2454 0.4377 -0.1742 0.043 Uiso 1 1 calc R U
H22B H 0.2289 0.3207 -0.2012 0.043 Uiso 1 1 calc R U
H22C H 0.2571 0.3584 -0.0848 0.043 Uiso 1 1 calc R U
C27 C 0.07220(13) 0.34700(13) 0.15131(13) 0.0193(4) Uani 1 1 d . .
C31 C -0.11180(14) 0.34962(13) 0.26832(14) 0.0225(4) Uani 1 1 d . .
C15 C -0.37318(13) 0.31222(14) -0.09465(14) 0.0240(4) Uani 1 1 d . .
H15A H -0.3033 0.3390 -0.0621 0.029 Uiso 1 1 calc R U
C16 C -0.41681(14) 0.26330(15) -0.03506(14) 0.0278(4) Uani 1 1 d . .
H16A H -0.3778 0.2565 0.0382 0.033 Uiso 1 1 calc R U
C25 C 0.20280(15) 0.44373(15) 0.05259(14) 0.0275(4) Uani 1 1 d . .
H25A H 0.2487 0.4532 0.0157 0.041 Uiso 1 1 calc R U
H25B H 0.2467 0.4282 0.1260 0.041 Uiso 1 1 calc R U
H25C H 0.1624 0.5053 0.0480 0.041 Uiso 1 1 calc R U
C11 C -0.29685(15) 0.50488(15) -0.54109(13) 0.0274(4) Uani 1 1 d . .
H11A H -0.2575 0.5384 -0.5760 0.041 Uiso 1 1 calc R U
H11B H -0.3585 0.5457 -0.5483 0.041 Uiso 1 1 calc R U
H11C H -0.3211 0.4391 -0.5731 0.041 Uiso 1 1 calc R U
C14 C -0.43056(14) 0.32264(14) -0.20179(13) 0.0230(4) Uani 1 1 d . .
C13 C -0.38594(14) 0.37982(16) -0.26750(14) 0.0280(4) Uani 1 1 d . .
H13A H -0.4149 0.3512 -0.3387 0.034 Uiso 1 1 calc R U
H13B H -0.4089 0.4507 -0.2730 0.034 Uiso 1 1 calc R U
C17 C -0.51809(14) 0.22468(15) -0.08436(15) 0.0278(4) Uani 1 1 d . .
C26 C 0.17969(14) 0.25337(14) 0.02015(13) 0.0243(4) Uani 1 1 d . .
H26A H 0.2378 0.2555 -0.0025 0.036 Uiso 1 1 calc R U
H26B H 0.1278 0.2024 -0.0201 0.036 Uiso 1 1 calc R U
H26C H 0.2083 0.2365 0.0945 0.036 Uiso 1 1 calc R U
C34 C -0.12959(16) 0.35080(15) 0.36496(14) 0.0290(4) Uani 1 1 d . .
H34A H -0.0783 0.3962 0.4158 0.044 Uiso 1 1 calc R U
H34B H -0.1202 0.2830 0.3942 0.044 Uiso 1 1 calc R U
H34C H -0.2020 0.3740 0.3488 0.044 Uiso 1 1 calc R U
C9 C -0.22570(15) 0.49175(15) -0.42774(14) 0.0265(4) Uani 1 1 d . .
H9A H -0.2066 0.5589 -0.3933 0.032 Uiso 1 1 calc R U
C18 C -0.57685(14) 0.23166(15) -0.18996(14) 0.0282(4) Uani 1 1 d . .
H18A H -0.6459 0.2031 -0.2222 0.034 Uiso 1 1 calc R U
C19 C -0.53208(14) 0.28171(15) -0.24812(14) 0.0289(4) Uani 1 1 d . .
H19A H -0.5717 0.2882 -0.3213 0.035 Uiso 1 1 calc R U

loop_
_atom_site_aniso_label
_atom_site_aniso_U_11
_atom_site_aniso_U_22
_atom_site_aniso_U_33
_atom_site_aniso_U_23
_atom_site_aniso_U_13
_atom_site_aniso_U_12
O29 0.0215(6) 0.0375(8) 0.0185(6) -0.0022(5) 0.0066(5) 0.0039(5)
O10 0.0281(6) 0.0298(7) 0.0172(6) 0.0019(5) 0.0120(5) 0.0040(5)
O30 0.0236(6) 0.0253(7) 0.0159(6) -0.0002(5) 0.0096(5) 0.0025(5)
O8 0.0239(6) 0.0311(7) 0.0161(6) 0.0019(5) 0.0077(5) 0.0002(5)
N1 0.0215(7) 0.0205(7) 0.0210(7) -0.0020(6) 0.0120(6) -0.0009(6)
F1 0.0338(6) 0.0541(8) 0.0396(7) 0.0138(6) 0.0162(5) -0.0108(6)
O21 0.0321(7) 0.0398(8) 0.0256(7) 0.0040(6) 0.0196(6) 0.0048(6)
N12 0.0209(7) 0.0246(8) 0.0181(7) -0.0024(6) 0.0088(6) -0.0018(6)
N24 0.0170(7) 0.0235(8) 0.0172(7) 0.0010(6) 0.0076(6) 0.0022(6)
N33 0.0216(7) 0.0399(9) 0.0203(7) 0.0039(7) 0.0110(6) 0.0038(7)
N3 0.0221(7) 0.0184(7) 0.0181(7) -0.0014(6) 0.0091(6) -0.0015(5)
N32 0.0262(8) 0.0436(10) 0.0255(8) 0.0031(7) 0.0149(7) 0.0028(7)
C5 0.0269(9) 0.0196(9) 0.0181(8) -0.0020(7) 0.0109(7) -0.0003(7)
C4 0.0235(8) 0.0153(8) 0.0186(8) -0.0022(6) 0.0098(7) -0.0008(6)
C28 0.0245(9) 0.0180(8) 0.0150(8) 0.0008(6) 0.0093(7) 0.0021(7)
C6 0.0296(9) 0.0191(9) 0.0215(9) 0.0003(7) 0.0149(7) 0.0001(7)
C2 0.0227(8) 0.0163(8) 0.0201(8) -0.0033(7) 0.0117(7) -0.0021(6)
C23 0.0215(8) 0.0222(9) 0.0182(8) -0.0025(7) 0.0107(7) -0.0004(7)
C7 0.0226(8) 0.0205(8) 0.0144(8) -0.0025(6) 0.0070(7) 0.0002(7)
C22 0.0221(9) 0.0387(11) 0.0297(10) 0.0001(8) 0.0161(8) 0.0016(8)
C27 0.0211(8) 0.0181(8) 0.0187(8) -0.0014(6) 0.0085(7) 0.0023(6)
C31 0.0287(9) 0.0176(9) 0.0251(9) 0.0016(7) 0.0151(7) 0.0030(7)
C15 0.0185(8) 0.0283(10) 0.0245(9) 0.0002(7) 0.0082(7) -0.0018(7)
C16 0.0260(9) 0.0329(10) 0.0219(9) 0.0045(8) 0.0073(7) 0.0007(8)
C25 0.0308(9) 0.0305(10) 0.0234(9) -0.0078(8) 0.0133(8) -0.0099(8)
C11 0.0319(10) 0.0303(10) 0.0218(9) 0.0030(8) 0.0128(8) 0.0065(8)
C14 0.0217(8) 0.0254(9) 0.0231(9) -0.0025(7) 0.0106(7) 0.0014(7)
C13 0.0219(9) 0.0410(11) 0.0199(9) 0.0028(8) 0.0075(7) -0.0004(8)
C17 0.0268(9) 0.0283(10) 0.0325(10) 0.0065(8) 0.0163(8) -0.0003(8)
C26 0.0233(8) 0.0286(10) 0.0215(8) -0.0004(7) 0.0098(7) 0.0055(7)
C34 0.0382(10) 0.0293(10) 0.0271(10) 0.0014(8) 0.0210(8) 0.0043(8)
C9 0.0311(9) 0.0277(10) 0.0244(9) 0.0022(8) 0.0150(8) 0.0041(8)
C18 0.0179(8) 0.0342(11) 0.0309(10) -0.0044(8) 0.0086(7) -0.0040(7)
C19 0.0212(9) 0.0415(12) 0.0218(9) -0.0023(8) 0.0068(7) -0.0005(8)

loop_
_atom_type_symbol
_atom_type_description
_atom_type_scat_dispersion_real
_atom_type_scat_dispersion_imag
_atom_type_scat_source
C C 0.0181 0.0091 'International Tables Vol C Tables 4.2.6.8 and 6.1.1.4'
H H 0.0000 0.0000 'International Tables Vol C Tables 4.2.6.8 and 6.1.1.4'
N N 0.0311 0.0180 'International Tables Vol C Tables 4.2.6.8 and 6.1.1.4'
O O 0.0492 0.0322 'International Tables Vol C Tables 4.2.6.8 and 6.1.1.4'
F F 0.0727 0.0534 'International Tables Vol C Tables 4.2.6.8 and 6.1.1.4'

loop_
_geom_angle_atom_site_label_1
_geom_angle_atom_site_label_2
_geom_angle_atom_site_label_3
_geom_angle
C5 O10 C9 110.82(13)
C28 O30 C31 102.39(13)
C7 O8 C9 116.59(13)
C2 N1 C6 121.55(14)
C2 N1 C22 126.09(14)
C6 N1 C22 112.37(14)
C7 N12 C13 117.03(15)
C27 N24 C23 125.16(14)
C28 N33 N32 105.94(14)
C2 N3 C4 119.23(14)
C31 N32 N33 106.41(14)
C4 C5 O10 122.60(16)
C4 C5 C6 120.95(16)
O10 C5 C6 116.43(15)
C5 C4 N3 121.93(15)
C5 C4 C7 119.01(15)
N3 C4 C7 118.99(14)
N33 C28 O30 113.18(15)
N33 C28 C27 128.58(15)
O30 C28 C27 118.22(14)
O21 C6 N1 121.37(16)
O21 C6 C5 125.00(16)
N1 C6 C5 113.63(14)
N3 C2 N1 122.54(15)
N3 C2 C23 116.30(14)
N1 C2 C23 121.16(14)
N24 C23 C26 107.58(13)
N24 C23 C25 108.06(13)
C26 C23 C25 113.49(14)
N24 C23 C2 104.68(13)
C26 C23 C2 111.79(13)
C25 C23 C2 110.73(14)
N12 C7 O8 122.41(15)
N12 C7 C4 123.10(15)
O8 C7 C4 114.26(14)
O29 C27 N24 127.65(16)
O29 C27 C28 119.84(15)
N24 C27 C28 112.51(14)
N32 C31 O30 112.07(15)
N32 C31 C34 129.01(17)
O30 C31 C34 118.92(15)
C16 C15 C14 120.68(16)
C17 C16 C15 118.50(17)
C19 C14 C15 118.72(17)
C19 C14 C13 119.87(16)
C15 C14 C13 121.39(16)
N12 C13 C14 111.80(14)
F1 C17 C18 118.21(16)
F1 C17 C16 118.96(16)
C18 C17 C16 122.83(17)
O8 C9 O10 111.35(14)
O8 C9 C11 108.03(15)
O10 C9 C11 108.42(14)
C17 C18 C19 117.77(16)
C18 C19 C14 121.49(17)

loop_
_geom_bond_atom_site_label_1
_geom_bond_atom_site_label_2
_geom_bond_distance
O29 C27 1.226(2)
O10 C5 1.360(2)
O10 C9 1.427(2)
O30 C28 1.360(2)
O30 C31 1.370(2)
O8 C7 1.374(2)
O8 C9 1.419(2)
N1 C2 1.380(2)
N1 C6 1.417(2)
N1 C22 1.476(2)
F1 C17 1.366(2)
O21 C6 1.218(2)
N12 C7 1.261(2)
N12 C13 1.459(2)
N24 C27 1.337(2)
N24 C23 1.474(2)
N33 C28 1.278(2)
N33 N32 1.413(2)
N3 C2 1.298(2)
N3 C4 1.373(2)
N32 C31 1.287(2)
C5 C4 1.351(2)
C5 C6 1.443(2)
C4 C7 1.476(2)
C28 C27 1.499(2)
C2 C23 1.546(2)
C23 C26 1.537(2)
C23 C25 1.544(2)
C31 C34 1.480(2)
C15 C16 1.383(3)
C15 C14 1.390(2)
C16 C17 1.378(3)
C11 C9 1.498(2)
C14 C19 1.390(2)
C14 C13 1.514(3)
C17 C18 1.371(3)
C18 C19 1.385(3)

loop_
_geom_torsion_atom_site_label_1
_geom_torsion_atom_site_label_2
_geom_torsion_atom_site_label_3
_geom_torsion_atom_site_label_4
_geom_torsion
C28 N33 N32 C31 -0.1(2)
C9 O10 C5 C4 25.8(2)
C9 O10 C5 C6 -155.65(15)
O10 C5 C4 N3 -176.89(15)
C6 C5 C4 N3 4.7(3)
O10 C5 C4 C7 6.1(3)
C6 C5 C4 C7 -172.37(15)
C2 N3 C4 C5 -1.8(2)
C2 N3 C4 C7 175.26(15)
N32 N33 C28 O30 0.2(2)
N32 N33 C28 C27 -178.44(16)
C31 O30 C28 N33 -0.25(19)
C31 O30 C28 C27 178.54(14)
C2 N1 C6 O21 -178.75(16)
C22 N1 C6 O21 1.3(2)
C2 N1 C6 C5 1.5(2)
C22 N1 C6 C5 -178.42(15)
C4 C5 C6 O21 175.97(17)
O10 C5 C6 O21 -2.6(3)
C4 C5 C6 N1 -4.3(2)
O10 C5 C6 N1 177.13(14)
C4 N3 C2 N1 -1.2(2)
C4 N3 C2 C23 179.40(14)
C6 N1 C2 N3 1.2(2)
C22 N1 C2 N3 -178.87(17)
C6 N1 C2 C23 -179.43(15)
C22 N1 C2 C23 0.5(3)
C27 N24 C23 C26 67.6(2)
C27 N24 C23 C25 -55.3(2)
C27 N24 C23 C2 -173.37(15)
N3 C2 C23 N24 -0.66(19)
N1 C2 C23 N24 179.91(14)
N3 C2 C23 C26 115.52(17)
N1 C2 C23 C26 -63.9(2)
N3 C2 C23 C25 -116.88(17)
N1 C2 C23 C25 63.7(2)
C13 N12 C7 O8 -4.5(2)
C13 N12 C7 C4 -178.82(16)
C9 O8 C7 N12 163.95(16)
C9 O8 C7 C4 -21.3(2)
C5 C4 C7 N12 165.83(17)
N3 C4 C7 N12 -11.3(3)
C5 C4 C7 O8 -8.9(2)
N3 C4 C7 O8 173.97(14)
C23 N24 C27 O29 -1.2(3)
C23 N24 C27 C28 179.02(14)
N33 C28 C27 O29 -178.05(18)
O30 C28 C27 O29 3.4(2)
N33 C28 C27 N24 1.8(3)
O30 C28 C27 N24 -176.79(14)
N33 N32 C31 O30 -0.1(2)
N33 N32 C31 C34 179.25(17)
C28 O30 C31 N32 0.20(19)
C28 O30 C31 C34 -179.22(15)
C14 C15 C16 C17 0.4(3)
C16 C15 C14 C19 -0.9(3)
C16 C15 C14 C13 177.32(18)
C7 N12 C13 C14 168.41(16)
C19 C14 C13 N12 -152.73(17)
C15 C14 C13 N12 29.1(2)
C15 C16 C17 F1 -179.22(17)
C15 C16 C17 C18 0.8(3)
C7 O8 C9 O10 54.07(19)
C7 O8 C9 C11 173.02(14)
C5 O10 C9 O8 -54.66(18)
C5 O10 C9 C11 -173.38(15)
F1 C17 C18 C19 178.66(18)
C16 C17 C18 C19 -1.3(3)
C17 C18 C19 C14 0.8(3)
C15 C14 C19 C18 0.3(3)
C13 C14 C19 C18 -177.93(18)
